data_7107172
loop_
_publ_author_name
'Suman Maity'
'Sibaprasad Maity'
'Poulami Jana'
'Debasish Haldar'

_publ_section_title
;
 Supramolecular double helix from capped ?-peptide
;
_journal_name_full Chem.Commun.
_journal_page_first 711
_journal_paper_doi 10.1039/c1cc15570a
_journal_volume 48
_journal_year 2012
_chemical_formula_moiety 'C32 H42 N4 O5'
_chemical_formula_sum 'C32 H42 N4 O5'
_chemical_formula_weight 562.70
_chemical_name_systematic
;
?
;
_space_group_IT_number 60
_symmetry_cell_setting orthorhombic
_symmetry_space_group_name_Hall '-P 2n 2ab'
_symmetry_space_group_name_H-M 'P b c n'
_atom_sites_solution_hydrogens geom
_atom_sites_solution_primary direct
_atom_sites_solution_secondary difmap
_audit_creation_method SHELXL-97
_cell_angle_alpha 90.00
_cell_angle_beta 90.00
_cell_angle_gamma 90.00
_cell_formula_units_Z 8
_cell_length_a 19.1076(12)
_cell_length_b 19.7346(11)
_cell_length_c 19.0033(9)
_cell_measurement_reflns_used 9919
_cell_measurement_temperature 100(2)
_cell_measurement_theta_max 25.84
_cell_measurement_theta_min 2.56
_cell_volume 7165.8(7)
_computing_cell_refinement 'Bruker SMART'
_computing_data_collection 'Bruker SMART'
_computing_data_reduction 'Bruker SAINT'
_computing_molecular_graphics 'Bruker SHELXTL'
_computing_publication_material 'Bruker SHELXTL'
_computing_structure_refinement 'SHELXL-97 (Sheldrick, 1997)'
_computing_structure_solution 'SHELXS-97 (Sheldrick, 1990)'
_diffrn_ambient_temperature 100(2)
_diffrn_measured_fraction_theta_full 0.994
_diffrn_measured_fraction_theta_max 0.994
_diffrn_measurement_device_type 'CCD area detector'
_diffrn_measurement_method 'phi and omega scans'
_diffrn_radiation_monochromator graphite
_diffrn_radiation_source 'fine-focus sealed tube'
_diffrn_radiation_type CuK\a
_diffrn_radiation_wavelength 1.54178
_diffrn_reflns_av_R_equivalents 0.0571
_diffrn_reflns_av_sigmaI/netI 0.0421
_diffrn_reflns_limit_h_max 23
_diffrn_reflns_limit_h_min -20
_diffrn_reflns_limit_k_max 22
_diffrn_reflns_limit_k_min -24
_diffrn_reflns_limit_l_max 23
_diffrn_reflns_limit_l_min -23
_diffrn_reflns_number 51953
_diffrn_reflns_theta_full 71.24
_diffrn_reflns_theta_max 71.24
_diffrn_reflns_theta_min 3.97
_exptl_absorpt_coefficient_mu 0.571
_exptl_absorpt_correction_T_max 0.932
_exptl_absorpt_correction_T_min 0.865
_exptl_absorpt_correction_type multi-scan
_exptl_absorpt_process_details '(SADABS; Bruker, 2008)'
_exptl_crystal_colour colorless
_exptl_crystal_density_diffrn 1.043
_exptl_crystal_density_meas ?
_exptl_crystal_density_method 'not measured'
_exptl_crystal_description Blocked
_exptl_crystal_F_000 2416
_exptl_crystal_size_max 0.445
_exptl_crystal_size_mid 0.212
_exptl_crystal_size_min 0.124
_platon_squeeze_details ' ?'
_refine_diff_density_max 0.426
_refine_diff_density_min -0.305
_refine_diff_density_rms 0.057
_refine_ls_extinction_method none
_refine_ls_goodness_of_fit_ref 1.108
_refine_ls_hydrogen_treatment mixed
_refine_ls_matrix_type full
_refine_ls_number_parameters 450
_refine_ls_number_reflns 6929
_refine_ls_number_restraints 0
_refine_ls_restrained_S_all 1.108
_refine_ls_R_factor_all 0.0995
_refine_ls_R_factor_gt 0.0800
_refine_ls_shift/su_max 0.000
_refine_ls_shift/su_mean 0.000
_refine_ls_structure_factor_coef Fsqd
_refine_ls_weighting_details 'calc w=1/[\s^2^(Fo^2^)+(0.0481P)^2^+12.5636P] where P=(Fo^2^+2Fc^2^)/3'
_refine_ls_weighting_scheme calc
_refine_ls_wR_factor_gt 0.1692
_refine_ls_wR_factor_ref 0.1791
_reflns_number_gt 5562
_reflns_number_total 6929
_reflns_threshold_expression >2sigma(I)
_cod_data_source_file c1cc15570a.txt
_cod_data_source_block bi_peptide2
_cod_depositor_comments
;
The following automatic conversions were performed:

'_exptl_crystal_density_meas' value 'not measured' was changed to '?'
- the value is perceived as not measured.

Automatic conversion script
Id: cif_fix_values 3008 2015-01-20 13:52:24Z robertas 
;
_cod_original_sg_symbol_H-M Pbcn
_cod_database_code 7107172

loop_
_symmetry_equiv_pos_as_xyz
'x, y, z'
'-x+1/2, -y+1/2, z+1/2'
'-x, y, -z+1/2'
'x+1/2, -y+1/2, -z'
'-x, -y, -z'
'x-1/2, y-1/2, -z-1/2'
'x, -y, z-1/2'
'-x-1/2, y-1/2, z'

loop_
_atom_site_label
_atom_site_type_symbol
_atom_site_fract_x
_atom_site_fract_y
_atom_site_fract_z
_atom_site_U_iso_or_equiv
_atom_site_adp_type
_atom_site_occupancy
_atom_site_symmetry_multiplicity
_atom_site_calc_flag
_atom_site_refinement_flags
O1 O 0.37706(11) -0.00911(10) 0.68491(10) 0.0311(5) Uani 1 1 d .
N1 N 0.36240(13) 0.04557(12) 0.78397(13) 0.0258(5) Uani 1 1 d .
H111 H 0.3406(18) 0.0106(18) 0.7946(17) 0.033(9) Uiso 1 1 d .
C1 C 0.40326(17) -0.02157(16) 0.61304(16) 0.0342(7) Uani 1 1 d .
O2 O 0.41856(11) 0.09912(10) 0.69278(10) 0.0299(5) Uani 1 1 d .
N2 N 0.52398(12) 0.24201(12) 0.86000(12) 0.0231(5) Uani 1 1 d .
H222 H 0.5288(17) 0.2019(18) 0.8462(17) 0.031(9) Uiso 1 1 d .
C2 C 0.3674(2) 0.0253(2) 0.56130(18) 0.0555(10) Uani 1 1 d .
H2A H 0.3821 0.0711 0.5698 0.083 Uiso 1 1 calc R
H2B H 0.3176 0.0221 0.5671 0.083 Uiso 1 1 calc R
H2C H 0.3797 0.0124 0.5142 0.083 Uiso 1 1 calc R
O3 O 0.44275(10) 0.31307(9) 0.90716(10) 0.0281(5) Uani 1 1 d .
N3 N 0.67056(13) 0.40006(12) 0.64290(13) 0.0278(5) Uani 1 1 d .
H333 H 0.6437(17) 0.3663(17) 0.6340(17) 0.031(9) Uiso 1 1 d .
C3 C 0.48250(19) -0.0150(2) 0.6116(2) 0.0522(10) Uani 1 1 d .
H3A H 0.4953 0.0315 0.6189 0.078 Uiso 1 1 calc R
H3B H 0.4998 -0.0299 0.5667 0.078 Uiso 1 1 calc R
H3C H 0.5024 -0.0424 0.6481 0.078 Uiso 1 1 calc R
O4 O 0.74964(11) 0.22340(10) 0.72793(11) 0.0336(5) Uani 1 1 d .
N4 N 0.75915(12) 0.32351(11) 0.67097(12) 0.0264(5) Uani 1 1 d .
C4 C 0.3814(2) -0.09518(18) 0.6014(2) 0.0503(10) Uani 1 1 d .
H4A H 0.3313 -0.0984 0.6024 0.075 Uiso 1 1 calc R
H4B H 0.4008 -0.1230 0.6380 0.075 Uiso 1 1 calc R
H4C H 0.3984 -0.1104 0.5566 0.075 Uiso 1 1 calc R
O5 O 0.78022(11) 0.43822(10) 0.66056(11) 0.0326(5) Uani 1 1 d .
C5 C 0.38913(15) 0.05008(14) 0.71808(14) 0.0241(6) Uani 1 1 d .
C6 C 0.36086(15) 0.09785(14) 0.83449(13) 0.0233(6) Uani 1 1 d .
C7 C 0.41292(14) 0.14713(13) 0.83704(14) 0.0205(5) Uani 1 1 d .
H7 H 0.4492(17) 0.1433(16) 0.8031(16) 0.029(8) Uiso 1 1 d .
C8 C 0.40850(14) 0.19902(13) 0.88585(14) 0.0215(6) Uani 1 1 d .
C9 C 0.35301(15) 0.20166(14) 0.93363(15) 0.0246(6) Uani 1 1 d .
H9 H 0.3503(17) 0.2370(17) 0.9679(17) 0.036(9) Uiso 1 1 d .
C10 C 0.30355(15) 0.15039(15) 0.93264(15) 0.0287(6) Uani 1 1 d .
H10A H 0.2675 0.1506 0.9656 0.034 Uiso 1 1 calc R
C11 C 0.30680(15) 0.09890(15) 0.88358(15) 0.0270(6) Uani 1 1 d .
H11 H 0.2719(17) 0.0652(17) 0.8799(16) 0.032(9) Uiso 1 1 d .
C12 C 0.45945(14) 0.25628(13) 0.88596(13) 0.0205(6) Uani 1 1 d .
C13 C 0.57811(15) 0.28846(13) 0.84455(14) 0.0237(6) Uani 1 1 d .
C14 C 0.58574(17) 0.35106(16) 0.87808(16) 0.0310(7) Uani 1 1 d .
H14 H 0.5565(17) 0.3610(16) 0.9141(18) 0.033(9) Uiso 1 1 d .
C15 C 0.64108(18) 0.39275(17) 0.85915(16) 0.0368(8) Uani 1 1 d .
H15 H 0.646(2) 0.437(2) 0.883(2) 0.053(11) Uiso 1 1 d .
C16 C 0.68808(18) 0.37473(16) 0.80710(16) 0.0326(7) Uani 1 1 d .
H16 H 0.7244(19) 0.4050(19) 0.7926(19) 0.046(10) Uiso 1 1 d .
C17 C 0.68089(15) 0.31143(14) 0.77443(14) 0.0259(6) Uani 1 1 d .
C18 C 0.62668(15) 0.26873(14) 0.79467(14) 0.0227(6) Uani 1 1 d .
H18 H 0.6242(18) 0.2239(18) 0.7730(17) 0.040(9) Uiso 1 1 d .
C19 C 0.73180(14) 0.28301(14) 0.72276(15) 0.0251(6) Uani 1 1 d .
C20 C 0.82047(16) 0.29733(15) 0.63155(17) 0.0318(7) Uani 1 1 d .
H20 H 0.8172(16) 0.2499(18) 0.6353(16) 0.032(9) Uiso 1 1 d .
C21 C 0.88926(18) 0.31612(19) 0.6662(2) 0.0404(8) Uani 1 1 d .
H21B H 0.898(2) 0.363(2) 0.6649(19) 0.048(11) Uiso 1 1 d .
H21A H 0.8879(18) 0.3049(18) 0.7183(19) 0.043(10) Uiso 1 1 d .
C22 C 0.9491(2) 0.2808(2) 0.6270(2) 0.0564(11) Uani 1 1 d .
H22A H 0.9935 0.2947 0.6473 0.068 Uiso 1 1 calc R
H22B H 0.9448 0.2322 0.6328 0.068 Uiso 1 1 calc R
C23 C 0.9486(2) 0.2980(2) 0.5490(2) 0.0579(11) Uani 1 1 d .
H23A H 0.9593 0.3457 0.5429 0.069 Uiso 1 1 calc R
H23B H 0.9848 0.2720 0.5253 0.069 Uiso 1 1 calc R
C24 C 0.8782(2) 0.28257(19) 0.5154(2) 0.0544(10) Uani 1 1 d .
H24A H 0.8705 0.2340 0.5155 0.065 Uiso 1 1 calc R
H24B H 0.8785 0.2978 0.4669 0.065 Uiso 1 1 calc R
C25 C 0.81897(19) 0.31743(18) 0.55493(17) 0.0419(8) Uani 1 1 d .
H25A H 0.8239 0.3662 0.5508 0.050 Uiso 1 1 calc R
H25B H 0.7744 0.3046 0.5344 0.050 Uiso 1 1 calc R
C26 C 0.73749(15) 0.39208(14) 0.65796(14) 0.0250(6) Uani 1 1 d .
C27 C 0.63885(16) 0.46778(15) 0.63539(16) 0.0291(6) Uani 1 1 d .
H27 H 0.6636(16) 0.4992(17) 0.6638(16) 0.028(8) Uiso 1 1 d .
C28 C 0.6400(2) 0.4922(2) 0.56085(18) 0.0603(12) Uani 1 1 d .
H28A H 0.6139 0.4611 0.5314 0.072 Uiso 1 1 calc R
H28B H 0.6879 0.4934 0.5440 0.072 Uiso 1 1 calc R
C29 C 0.6080(3) 0.5629(3) 0.5557(2) 0.0871(19) Uani 1 1 d .
H29A H 0.6081 0.5776 0.5070 0.104 Uiso 1 1 calc R
H29B H 0.6359 0.5946 0.5827 0.104 Uiso 1 1 calc R
C30 C 0.5329(3) 0.5622(3) 0.5838(3) 0.0769(17) Uani 1 1 d .
H30B H 0.504(3) 0.533(2) 0.560(3) 0.080(16) Uiso 1 1 d .
H30A H 0.508(3) 0.605(3) 0.574(3) 0.094(17) Uiso 1 1 d .
C31 C 0.5323(2) 0.5381(2) 0.6587(2) 0.0530(10) Uani 1 1 d .
H31B H 0.562(2) 0.577(2) 0.688(2) 0.057(11) Uiso 1 1 d .
H31A H 0.484(3) 0.532(2) 0.674(3) 0.086(15) Uiso 1 1 d .
C32 C 0.5665(2) 0.46760(19) 0.6677(3) 0.0561(12) Uani 1 1 d .
H32B H 0.540(2) 0.439(2) 0.635(2) 0.068(13) Uiso 1 1 d .
H32A H 0.570(3) 0.453(3) 0.717(3) 0.12(2) Uiso 1 1 d .

loop_
_atom_site_aniso_label
_atom_site_aniso_U_11
_atom_site_aniso_U_22
_atom_site_aniso_U_33
_atom_site_aniso_U_23
_atom_site_aniso_U_13
_atom_site_aniso_U_12
O1 0.0394(12) 0.0226(10) 0.0314(11) -0.0066(8) 0.0046(9) -0.0050(9)
N1 0.0280(13) 0.0171(12) 0.0321(13) -0.0002(10) 0.0026(10) -0.0070(10)
C1 0.0367(18) 0.0334(17) 0.0325(16) -0.0130(13) 0.0034(13) -0.0041(14)
O2 0.0355(12) 0.0238(10) 0.0304(10) -0.0011(8) 0.0066(9) -0.0072(9)
N2 0.0221(12) 0.0182(12) 0.0290(12) -0.0020(10) -0.0008(10) -0.0033(10)
C2 0.075(3) 0.058(2) 0.0339(18) -0.0035(17) -0.0048(18) -0.001(2)
O3 0.0297(11) 0.0177(10) 0.0368(11) -0.0037(8) 0.0015(9) 0.0001(8)
N3 0.0273(14) 0.0184(12) 0.0377(14) -0.0058(10) 0.0044(11) -0.0059(11)
C3 0.037(2) 0.051(2) 0.069(2) -0.0282(19) 0.0145(18) -0.0042(17)
O4 0.0299(11) 0.0277(11) 0.0432(12) 0.0089(9) 0.0033(10) 0.0009(9)
N4 0.0259(13) 0.0200(12) 0.0333(12) -0.0008(10) 0.0081(10) -0.0030(10)
C4 0.054(2) 0.040(2) 0.056(2) -0.0257(17) 0.0080(18) -0.0107(18)
O5 0.0307(11) 0.0208(10) 0.0463(12) -0.0038(9) -0.0003(10) -0.0076(9)
C5 0.0227(14) 0.0218(14) 0.0278(14) -0.0033(11) -0.0003(11) -0.0004(11)
C6 0.0259(15) 0.0227(14) 0.0212(13) 0.0020(11) -0.0015(11) 0.0010(12)
C7 0.0186(13) 0.0193(13) 0.0237(13) 0.0034(10) -0.0008(11) 0.0014(11)
C8 0.0199(14) 0.0202(13) 0.0244(13) 0.0018(10) -0.0054(11) 0.0021(11)
C9 0.0255(15) 0.0238(14) 0.0245(13) -0.0019(11) 0.0007(11) 0.0028(12)
C10 0.0208(14) 0.0376(17) 0.0277(14) -0.0023(12) 0.0054(12) 0.0010(13)
C11 0.0230(15) 0.0279(15) 0.0300(15) 0.0023(12) 0.0016(12) -0.0066(13)
C12 0.0236(14) 0.0195(13) 0.0183(12) 0.0026(10) -0.0047(10) -0.0014(11)
C13 0.0255(14) 0.0189(13) 0.0265(14) 0.0014(11) -0.0037(11) -0.0048(11)
C14 0.0357(17) 0.0318(16) 0.0256(15) -0.0041(12) 0.0051(13) -0.0094(14)
C15 0.046(2) 0.0302(17) 0.0343(16) -0.0110(14) 0.0076(14) -0.0145(15)
C16 0.0383(18) 0.0268(16) 0.0328(16) -0.0026(12) 0.0031(14) -0.0167(14)
C17 0.0263(15) 0.0244(14) 0.0269(14) 0.0013(11) -0.0014(12) -0.0050(12)
C18 0.0256(15) 0.0186(14) 0.0239(13) 0.0020(11) -0.0033(11) -0.0026(11)
C19 0.0223(14) 0.0220(14) 0.0310(14) 0.0006(11) -0.0021(11) -0.0076(12)
C20 0.0334(17) 0.0167(14) 0.0453(18) -0.0031(12) 0.0162(14) -0.0022(12)
C21 0.0331(19) 0.038(2) 0.050(2) 0.0067(16) 0.0102(16) 0.0032(15)
C22 0.041(2) 0.046(2) 0.082(3) 0.011(2) 0.021(2) 0.0084(18)
C23 0.054(2) 0.044(2) 0.075(3) -0.0088(19) 0.037(2) 0.0009(19)
C24 0.068(3) 0.042(2) 0.053(2) -0.0159(17) 0.028(2) -0.0082(19)
C25 0.046(2) 0.0407(19) 0.0393(18) -0.0101(15) 0.0148(15) -0.0105(16)
C26 0.0310(16) 0.0179(14) 0.0260(14) -0.0025(11) 0.0050(12) -0.0025(12)
C27 0.0298(16) 0.0235(15) 0.0339(16) -0.0046(12) 0.0025(13) -0.0016(13)
C28 0.063(3) 0.083(3) 0.0347(18) 0.0046(19) 0.0060(18) 0.048(2)
C29 0.105(4) 0.106(4) 0.050(2) 0.037(3) 0.026(2) 0.077(3)
C30 0.059(3) 0.090(4) 0.082(3) -0.033(3) -0.026(3) 0.053(3)
C31 0.037(2) 0.036(2) 0.085(3) -0.0121(19) 0.017(2) 0.0040(17)
C32 0.041(2) 0.0276(18) 0.100(4) -0.009(2) 0.027(2) -0.0007(16)

loop_
_atom_type_symbol
_atom_type_description
_atom_type_scat_dispersion_real
_atom_type_scat_dispersion_imag
_atom_type_scat_source
C C 0.0181 0.0091 'International Tables Vol C Tables 4.2.6.8 and 6.1.1.4'
H H 0.0000 0.0000 'International Tables Vol C Tables 4.2.6.8 and 6.1.1.4'
N N 0.0311 0.0180 'International Tables Vol C Tables 4.2.6.8 and 6.1.1.4'
O O 0.0492 0.0322 'International Tables Vol C Tables 4.2.6.8 and 6.1.1.4'

loop_
_geom_angle_atom_site_label_1
_geom_angle_atom_site_label_2
_geom_angle_atom_site_label_3
_geom_angle
C5 O1 C1 121.3(2)
C5 N1 C6 126.1(2)
C5 N1 H111 118(2)
C6 N1 H111 116(2)
O1 C1 C2 110.2(3)
O1 C1 C3 109.9(3)
C2 C1 C3 112.7(3)
O1 C1 C4 101.5(3)
C2 C1 C4 111.3(3)
C3 C1 C4 110.5(3)
C12 N2 C13 127.3(2)
C12 N2 H222 114(2)
C13 N2 H222 118(2)
C1 C2 H2A 109.5
C1 C2 H2B 109.5
H2A C2 H2B 109.5
C1 C2 H2C 109.5
H2A C2 H2C 109.5
H2B C2 H2C 109.5
C26 N3 C27 121.8(2)
C26 N3 H333 122(2)
C27 N3 H333 116(2)
C1 C3 H3A 109.5
C1 C3 H3B 109.5
H3A C3 H3B 109.5
C1 C3 H3C 109.5
H3A C3 H3C 109.5
H3B C3 H3C 109.5
C19 N4 C26 124.2(2)
C19 N4 C20 117.4(2)
C26 N4 C20 118.0(2)
C1 C4 H4A 109.5
C1 C4 H4B 109.5
H4A C4 H4B 109.5
C1 C4 H4C 109.5
H4A C4 H4C 109.5
H4B C4 H4C 109.5
O2 C5 O1 125.7(3)
O2 C5 N1 126.2(3)
O1 C5 N1 108.1(2)
C11 C6 C7 119.8(3)
C11 C6 N1 118.9(3)
C7 C6 N1 121.3(2)
C8 C7 C6 119.8(3)
C8 C7 H7 124.0(19)
C6 C7 H7 116.2(19)
C7 C8 C9 120.6(3)
C7 C8 C12 121.4(2)
C9 C8 C12 117.8(2)
C10 C9 C8 118.8(3)
C10 C9 H9 120(2)
C8 C9 H9 121(2)
C11 C10 C9 121.1(3)
C11 C10 H10A 119.5
C9 C10 H10A 119.5
C10 C11 C6 119.8(3)
C10 C11 H11 122.5(19)
C6 C11 H11 117.6(19)
O3 C12 N2 122.8(2)
O3 C12 C8 121.3(2)
N2 C12 C8 115.8(2)
C18 C13 C14 119.4(3)
C18 C13 N2 116.8(2)
C14 C13 N2 123.7(3)
C15 C14 C13 119.0(3)
C15 C14 H14 123(2)
C13 C14 H14 118(2)
C16 C15 C14 121.9(3)
C16 C15 H15 119(2)
C14 C15 H15 119(2)
C15 C16 C17 118.8(3)
C15 C16 H16 121(2)
C17 C16 H16 120(2)
C18 C17 C16 119.4(3)
C18 C17 C19 116.1(2)
C16 C17 C19 124.2(3)
C13 C18 C17 121.3(3)
C13 C18 H18 121(2)
C17 C18 H18 118(2)
O4 C19 N4 120.6(3)
O4 C19 C17 119.2(2)
N4 C19 C17 120.1(2)
N4 C20 C25 112.4(3)
N4 C20 C21 112.3(3)
C25 C20 C21 111.8(3)
N4 C20 H20 105(2)
C25 C20 H20 109.5(19)
C21 C20 H20 105(2)
C20 C21 C22 109.0(3)
C20 C21 H21B 112(2)
C22 C21 H21B 108(2)
C20 C21 H21A 110(2)
C22 C21 H21A 113(2)
H21B C21 H21A 104(3)
C23 C22 C21 111.6(3)
C23 C22 H22A 109.3
C21 C22 H22A 109.3
C23 C22 H22B 109.3
C21 C22 H22B 109.3
H22A C22 H22B 108.0
C24 C23 C22 111.7(3)
C24 C23 H23A 109.3
C22 C23 H23A 109.3
C24 C23 H23B 109.3
C22 C23 H23B 109.3
H23A C23 H23B 107.9
C23 C24 C25 111.2(3)
C23 C24 H24A 109.4
C25 C24 H24A 109.4
C23 C24 H24B 109.4
C25 C24 H24B 109.4
H24A C24 H24B 108.0
C20 C25 C24 110.0(3)
C20 C25 H25A 109.7
C24 C25 H25A 109.7
C20 C25 H25B 109.7
C24 C25 H25B 109.7
H25A C25 H25B 108.2
O5 C26 N3 124.5(3)
O5 C26 N4 120.1(3)
N3 C26 N4 115.4(2)
N3 C27 C28 112.2(3)
N3 C27 C32 109.5(3)
C28 C27 C32 113.5(3)
N3 C27 H27 109.4(19)
C28 C27 H27 108.7(19)
C32 C27 H27 103.1(19)
C27 C28 C29 110.5(3)
C27 C28 H28A 109.6
C29 C28 H28A 109.6
C27 C28 H28B 109.6
C29 C28 H28B 109.6
H28A C28 H28B 108.1
C28 C29 C30 110.2(5)
C28 C29 H29A 109.6
C30 C29 H29A 109.6
C28 C29 H29B 109.6
C30 C29 H29B 109.6
H29A C29 H29B 108.1
C31 C30 C29 109.9(3)
C31 C30 H30B 105(3)
C29 C30 H30B 113(3)
C31 C30 H30A 116(3)
C29 C30 H30A 113(3)
H30B C30 H30A 99(4)
C30 C31 C32 112.9(4)
C30 C31 H31B 105(2)
C32 C31 H31B 110(2)
C30 C31 H31A 110(3)
C32 C31 H31A 105(3)
H31B C31 H31A 115(4)
C27 C32 C31 109.8(3)
C27 C32 H32B 102(3)
C31 C32 H32B 103(3)
C27 C32 H32A 110(4)
C31 C32 H32A 113(4)
H32B C32 H32A 119(4)

loop_
_geom_bond_atom_site_label_1
_geom_bond_atom_site_label_2
_geom_bond_distance
O1 C5 1.347(3)
O1 C1 1.475(3)
N1 C5 1.355(4)
N1 C6 1.410(4)
N1 H111 0.83(4)
C1 C2 1.514(5)
C1 C3 1.520(5)
C1 C4 1.527(4)
O2 C5 1.218(3)
N2 C12 1.358(4)
N2 C13 1.413(3)
N2 H222 0.84(3)
C2 H2A 0.9600
C2 H2B 0.9600
C2 H2C 0.9600
O3 C12 1.233(3)
N3 C26 1.320(4)
N3 C27 1.474(4)
N3 H333 0.86(3)
C3 H3A 0.9600
C3 H3B 0.9600
C3 H3C 0.9600
O4 C19 1.229(3)
N4 C19 1.371(4)
N4 C26 1.437(4)
N4 C20 1.484(4)
C4 H4A 0.9600
C4 H4B 0.9600
C4 H4C 0.9600
O5 C26 1.224(3)
C6 C11 1.392(4)
C6 C7 1.392(4)
C7 C8 1.384(4)
C7 H7 0.95(3)
C8 C9 1.397(4)
C8 C12 1.491(4)
C9 C10 1.385(4)
C9 H9 0.95(3)
C10 C11 1.380(4)
C10 H10A 0.9300
C11 H11 0.94(3)
C13 C18 1.382(4)
C13 C14 1.398(4)
C14 C15 1.387(4)
C14 H14 0.90(3)
C15 C16 1.382(5)
C15 H15 0.99(4)
C16 C17 1.402(4)
C16 H16 0.96(4)
C17 C18 1.390(4)
C17 C19 1.492(4)
C18 H18 0.98(4)
C20 C25 1.509(5)
C20 C21 1.516(5)
C20 H20 0.94(3)
C21 C22 1.532(5)
C21 H21B 0.94(4)
C21 H21A 1.02(4)
C22 C23 1.521(6)
C22 H22A 0.9700
C22 H22B 0.9700
C23 C24 1.520(6)
C23 H23A 0.9700
C23 H23B 0.9700
C24 C25 1.523(5)
C24 H24A 0.9700
C24 H24B 0.9700
C25 H25A 0.9700
C25 H25B 0.9700
C27 C28 1.497(5)
C27 C32 1.513(5)
C27 H27 0.95(3)
C28 C29 1.526(6)
C28 H28A 0.9700
C28 H28B 0.9700
C29 C30 1.532(7)
C29 H29A 0.9700
C29 H29B 0.9700
C30 C31 1.502(7)
C30 H30B 0.93(5)
C30 H30A 0.99(5)
C31 C32 1.546(5)
C31 H31B 1.10(4)
C31 H31A 0.98(5)
C32 H32B 0.98(5)
C32 H32A 0.99(6)

loop_
_geom_torsion_atom_site_label_1
_geom_torsion_atom_site_label_2
_geom_torsion_atom_site_label_3
_geom_torsion_atom_site_label_4
_geom_torsion
C5 O1 C1 C2 -65.8(4)
C5 O1 C1 C3 59.1(4)
C5 O1 C1 C4 176.1(3)
C1 O1 C5 O2 3.7(4)
C1 O1 C5 N1 -176.8(2)
C6 N1 C5 O2 3.1(5)
C6 N1 C5 O1 -176.5(3)
C5 N1 C6 C11 150.1(3)
C5 N1 C6 C7 -31.4(4)
C11 C6 C7 C8 -3.6(4)
N1 C6 C7 C8 177.8(2)
C6 C7 C8 C9 1.4(4)
C6 C7 C8 C12 -174.2(2)
C7 C8 C9 C10 1.8(4)
C12 C8 C9 C10 177.5(2)
C8 C9 C10 C11 -2.8(4)
C9 C10 C11 C6 0.5(4)
C7 C6 C11 C10 2.7(4)
N1 C6 C11 C10 -178.7(3)
C13 N2 C12 O3 -8.6(4)
C13 N2 C12 C8 170.0(2)
C7 C8 C12 O3 150.8(3)
C9 C8 C12 O3 -24.9(4)
C7 C8 C12 N2 -27.8(4)
C9 C8 C12 N2 156.5(2)
C12 N2 C13 C18 -155.1(3)
C12 N2 C13 C14 26.8(4)
C18 C13 C14 C15 1.6(4)
N2 C13 C14 C15 179.7(3)
C13 C14 C15 C16 1.3(5)
C14 C15 C16 C17 -2.3(5)
C15 C16 C17 C18 0.5(5)
C15 C16 C17 C19 -173.8(3)
C14 C13 C18 C17 -3.5(4)
N2 C13 C18 C17 178.3(2)
C16 C17 C18 C13 2.5(4)
C19 C17 C18 C13 177.1(3)
C26 N4 C19 O4 175.2(3)
C20 N4 C19 O4 -12.1(4)
C26 N4 C19 C17 -5.9(4)
C20 N4 C19 C17 166.7(2)
C18 C17 C19 O4 -38.8(4)
C16 C17 C19 O4 135.6(3)
C18 C17 C19 N4 142.4(3)
C16 C17 C19 N4 -43.2(4)
C19 N4 C20 C25 143.9(3)
C26 N4 C20 C25 -43.0(4)
C19 N4 C20 C21 -89.0(3)
C26 N4 C20 C21 84.1(3)
N4 C20 C21 C22 173.9(3)
C25 C20 C21 C22 -58.7(4)
C20 C21 C22 C23 55.8(4)
C21 C22 C23 C24 -54.4(4)
C22 C23 C24 C25 54.0(4)
N4 C20 C25 C24 -173.4(3)
C21 C20 C25 C24 59.2(4)
C23 C24 C25 C20 -55.8(4)
C27 N3 C26 O5 -7.1(4)
C27 N3 C26 N4 173.6(2)
C19 N4 C26 O5 121.8(3)
C20 N4 C26 O5 -50.8(4)
C19 N4 C26 N3 -58.9(4)
C20 N4 C26 N3 128.5(3)
C26 N3 C27 C28 92.2(4)
C26 N3 C27 C32 -140.8(3)
N3 C27 C28 C29 -178.9(4)
C32 C27 C28 C29 56.2(5)
C27 C28 C29 C30 -57.9(5)
C28 C29 C30 C31 58.1(6)
C29 C30 C31 C32 -56.3(6)
N3 C27 C32 C31 -178.8(3)
C28 C27 C32 C31 -52.6(5)
C30 C31 C32 C27 52.8(6)

loop_
_platon_squeeze_void_nr
_platon_squeeze_void_average_x
_platon_squeeze_void_average_y
_platon_squeeze_void_average_z
_platon_squeeze_void_volume
_platon_squeeze_void_count_electrons
1 0.000 0.850 0.250 392.5 83.7
2 0.500 0.350 0.250 392.5 84.2
3 0.500 0.650 -0.250 392.5 83.8
4 1.000 0.150 -0.250 392.5 84.0
5 0.000 0.601 0.250 15.3 -0.3
6 0.500 0.101 0.250 15.3 -0.2
7 0.000 0.399 0.750 15.3 -0.3
8 0.500 0.899 0.750 15.3 -0.3
